data_4002963
loop_
_publ_author_name
'Ward, Jonathan S.'
'Kukhta, Nadzeya A.'
'dos Santos, Paloma L.'
'Congrave, Daniel G.'
'Batsanov, Andrei S.'
'Monkman, Andrew P.'
'Bryce, Martin R.'

_publ_section_title
;
 Delayed Blue Fluorescence via Upper-Triplet State Crossing from C--C
 Bonded Donor--Acceptor Charge Transfer Molecules with Azatriangulene
 Cores
;
_journal_issue 17
_journal_name_full 'Chemistry of Materials'
_journal_page_first 6684
_journal_paper_doi 10.1021/acs.chemmater.9b01184
_journal_volume 31
_journal_year 2019
_chemical_formula_moiety 'C81 H45 N7, 4(C H2 Cl2)'
_chemical_formula_sum 'C85 H53 Cl8 N7'
_chemical_formula_weight 1455.94
_space_group_crystal_system triclinic
_space_group_IT_number 2
_space_group_name_Hall '-P 1'
_space_group_name_H-M_alt 'P -1'
_symmetry_space_group_name_Hall '-P 1'
_symmetry_space_group_name_H-M 'P -1'
_atom_sites_solution_hydrogens geom
_atom_sites_solution_primary direct
_atom_sites_solution_secondary difmap
_audit_creation_date 2018-04-13
_audit_creation_method
;
Olex2 1.2-beta
(compiled 2018.04.03 svn.r3497 for OlexSys, GUI svn.r5486)
;
_cell_angle_alpha 85.840(3)
_cell_angle_beta 81.097(3)
_cell_angle_gamma 87.662(3)
_cell_formula_units_Z 2
_cell_length_a 13.5152(9)
_cell_length_b 15.9168(11)
_cell_length_c 16.6423(11)
_cell_measurement_reflns_used 9908
_cell_measurement_temperature 120(2)
_cell_measurement_theta_max 29.85
_cell_measurement_theta_min 2.30
_cell_volume 3526.0(4)
_computing_cell_refinement 'SAINT v8.38A (Bruker, 2017)'
_computing_data_collection 'APEX3 v.2016.1-0 (Bruker, 2016)'
_computing_data_reduction 'SAINT v8.38A (Bruker, 2017)'
_computing_molecular_graphics 'Olex2 (Dolomanov et al., 2009)'
_computing_publication_material 'Olex2 (Dolomanov et al., 2009)'
_computing_structure_refinement 'ShelXL 2018/3 (Sheldrick, 2015)'
_computing_structure_solution 'ShelXS 2013/1 (Sheldrick, 2008)'
_diffrn_ambient_temperature 120
_diffrn_detector_area_resol_mean 10.4
_diffrn_detector_type 'Bruker PHOTON 100 CMOS'
_diffrn_measured_fraction_theta_full 0.999
_diffrn_measured_fraction_theta_max 0.999
_diffrn_measurement_device '3-circle area detector diffractometer'
_diffrn_measurement_device_type 'Bruker D8 Venture'
_diffrn_measurement_method '\f and \w scans'
_diffrn_radiation_monochromator 'focusing mirrors'
_diffrn_radiation_probe x-ray
_diffrn_radiation_type MoK\a
_diffrn_radiation_wavelength 0.71073
_diffrn_reflns_av_R_equivalents 0.0441
_diffrn_reflns_av_unetI/netI 0.0442
_diffrn_reflns_Laue_measured_fraction_full 0.999
_diffrn_reflns_Laue_measured_fraction_max 0.999
_diffrn_reflns_limit_h_max 17
_diffrn_reflns_limit_h_min -17
_diffrn_reflns_limit_k_max 20
_diffrn_reflns_limit_k_min -20
_diffrn_reflns_limit_l_max 21
_diffrn_reflns_limit_l_min -21
_diffrn_reflns_number 67748
_diffrn_reflns_point_group_measured_fraction_full 0.999
_diffrn_reflns_point_group_measured_fraction_max 0.999
_diffrn_reflns_theta_full 25.242
_diffrn_reflns_theta_max 27.485
_diffrn_reflns_theta_min 2.023
_diffrn_source 'microfocus sealed X-ray tube'
_diffrn_source_type 'Incoatec I\mS microsource'
_diffrn_standards_number 0
_exptl_absorpt_coefficient_mu 0.373
_exptl_absorpt_correction_T_max 0.9992
_exptl_absorpt_correction_T_min 0.9231
_exptl_absorpt_correction_type integration
_exptl_absorpt_process_details
; SADABS-2016/2 (Krause et al, 2015) was used for absorption correction. 
 wR2(int) was 0.1148 before and 0.0456 after correction. The Ratio of 
 minimum to maximum transmission is 0.9238. The \l/2 correction factor 
 is Not present.
;
_exptl_crystal_colour green
_exptl_crystal_colour_primary green
_exptl_crystal_density_diffrn 1.371
_exptl_crystal_description plate
_exptl_crystal_F_000 1496
_exptl_crystal_size_max 0.292
_exptl_crystal_size_mid 0.175
_exptl_crystal_size_min 0.11
_refine_diff_density_max 0.879
_refine_diff_density_min -0.849
_refine_diff_density_rms 0.060
_refine_ls_extinction_coef 0.0026(4)
_refine_ls_extinction_expression Fc^*^=kFc[1+0.001xFc^2^\l^3^/sin(2\q)]^-1/4^
_refine_ls_extinction_method 'SHELXL-2018/3 (Sheldrick 2015)'
_refine_ls_goodness_of_fit_ref 1.043
_refine_ls_hydrogen_treatment constr
_refine_ls_matrix_type full
_refine_ls_number_parameters 926
_refine_ls_number_reflns 16178
_refine_ls_number_restraints 1
_refine_ls_restrained_S_all 1.045
_refine_ls_R_factor_all 0.0777
_refine_ls_R_factor_gt 0.0503
_refine_ls_shift/su_max 0.001
_refine_ls_shift/su_mean 0.000
_refine_ls_structure_factor_coef Fsqd
_refine_ls_weighting_details 'w=1/[\s^2^(Fo^2^)+(0.0530P)^2^+2.9658P] where P=(Fo^2^+2Fc^2^)/3'
_refine_ls_weighting_scheme calc
_refine_ls_wR_factor_gt 0.1180
_refine_ls_wR_factor_ref 0.1297
_reflns_Friedel_coverage 0.000
_reflns_number_gt 11798
_reflns_number_total 16178
_reflns_threshold_expression 'I > 2\s(I)'
_cod_data_source_file 2c.cif
_cod_data_source_block 2c_18s173
_cod_depositor_comments
;
The following automatic conversions were performed:

'_diffrn_radiation_probe' value 'X-ray' changed to 'x-ray' according
to
/home/data/users/saulius/crontab/automatic-downloads/current/ACS/lib/dictionaries/cif_core.dic
dictionary named 'cif_core.dic' version 2.4.2 from 2011-04-26.

Automatic conversion script
Id: cif_fix_values 4973 2017-02-22 13:04:09Z antanas 
;
_cod_database_code 4002963
_shelx_shelxl_version_number 2018/3
_shelx_space_group_comment
;
The symmetry employed for this shelxl refinement is uniquely defined
by the following loop, which should always be used as a source of
symmetry information in preference to the above space-group names.
They are only intended as comments.
;
_shelx_estimated_absorpt_t_max 0.960
_shelx_estimated_absorpt_t_min 0.899
_olex2_refinement_description
;
1. Fixed Uiso
 At 1.2 times of:
  All C(H) groups, All C(H,H) groups, All C(H,H,H,H) groups
2. Restrained distances
 Cl4A-C02 \\sim Cl4B-C02
 with sigma of 0.02
3. Uiso/Uaniso restraints and constraints
Uanis(Cl6A) = Uanis(Cl6B)
Uanis(Cl4B) = Uanis(Cl4A)
4. Others
 Sof(H02C)=Sof(H02D)=1-FVAR(1)
 Sof(H02A)=Sof(H02B)=FVAR(1)
 Fixed Sof: Cl8A(0.84) Cl7A(0.75) Cl8B(0.08) Cl8C(0.08) C04(0.75) H04A(0.75)
 H04B(0.75) Cl6A(0.8) Cl6B(0.2) Cl4A(0.7) Cl4B(0.3) Cl7B(0.25)
5.a Secondary CH2 refined with riding coordinates:
 C04(H04A,H04B), C03(H03A,H03B), C02(H02A,H02B), C02(H02C,H02D), C01(H01A,H01B)
5.b Aromatic/amide H refined with riding coordinates:
 C3(H3), C5(H5), C9(H9), C11(H11), C16(H16), C18(H18), C24(H24), C26(H26),
 C27(H27), C31(H31), C32(H32), C33(H33), C34(H34), C35(H35), C37(H37), C38(H38),
  C39(H39), C40(H40), C41(H41), C44(H44), C46(H46), C47(H47), C51(H51),
 C52(H52), C53(H53), C54(H54), C55(H55), C57(H57), C58(H58), C59(H59), C60(H60),
  C61(H61), C64(H64), C66(H66), C67(H67), C71(H71), C72(H72), C73(H73),
 C74(H74), C75(H75), C77(H77), C78(H78), C79(H79), C80(H80), C81(H81)
;
_olex2_diffrn_ambient_temperature_device 'Oxford Cryosystems'
_olex2_submission_special_instructions 'No special instructions were received'

loop_
_space_group_symop_operation_xyz
'x, y, z'
'-x, -y, -z'

loop_
_atom_site_label
_atom_site_type_symbol
_atom_site_fract_x
_atom_site_fract_y
_atom_site_fract_z
_atom_site_U_iso_or_equiv
_atom_site_adp_type
_atom_site_occupancy
_atom_site_site_symmetry_order
_atom_site_calc_flag
_atom_site_refinement_flags_posn
_atom_site_refinement_flags_occupancy
_atom_site_disorder_assembly
_atom_site_disorder_group
N1 N 0.63617(11) 0.25292(9) 0.25114(9) 0.0115(3) Uani 1 1 d . . . .
N2 N 1.08601(13) 0.14075(12) 0.11356(11) 0.0252(4) Uani 1 1 d . . . .
N3 N 0.77364(16) 0.30104(13) 0.58456(12) 0.0331(5) Uani 1 1 d . . . .
N4 N 0.26984(15) -0.03889(13) 0.26419(12) 0.0329(5) Uani 1 1 d . . . .
N5 N 1.14472(14) 0.00158(14) -0.27091(12) 0.0335(5) Uani 1 1 d . . . .
N6 N 0.98754(17) 0.67519(14) 0.61768(14) 0.0421(6) Uani 1 1 d . . . .
N7 N 0.15150(14) -0.19469(12) 0.65678(12) 0.0275(4) Uani 1 1 d . . . .
C1 C 0.70183(13) 0.22021(11) 0.18469(10) 0.0111(4) Uani 1 1 d . . . .
C2 C 0.67803(13) 0.14723(11) 0.14974(11) 0.0121(4) Uani 1 1 d . . . .
C3 C 0.74473(13) 0.11466(12) 0.08697(11) 0.0134(4) Uani 1 1 d . . . .
H3 H 0.728351 0.066461 0.064090 0.016 Uiso 1 1 calc R . . .
C4 C 0.83507(13) 0.15199(12) 0.05744(11) 0.0136(4) Uani 1 1 d . . . .
C5 C 0.85572(14) 0.22635(12) 0.08988(11) 0.0138(4) Uani 1 1 d . . . .
H5 H 0.915776 0.252556 0.070316 0.017 Uiso 1 1 calc R . . .
C6 C 0.78908(13) 0.26233(11) 0.15059(11) 0.0120(4) Uani 1 1 d . . . .
C7 C 0.80080(13) 0.35279(11) 0.17064(11) 0.0120(4) Uani 1 1 d . . . .
C8 C 0.75929(13) 0.35927(11) 0.26007(11) 0.0121(4) Uani 1 1 d . . . .
C9 C 0.80250(14) 0.41061(11) 0.30773(11) 0.0136(4) Uani 1 1 d . . . .
H9 H 0.860360 0.438641 0.285145 0.016 Uiso 1 1 calc R . . .
C10 C 0.76194(14) 0.42147(12) 0.38830(11) 0.0140(4) Uani 1 1 d . . . .
C11 C 0.67066(14) 0.38517(12) 0.41838(11) 0.0137(4) Uani 1 1 d . . . .
H11 H 0.639927 0.395145 0.470929 0.016 Uiso 1 1 calc R . . .
C12 C 0.62428(13) 0.33444(11) 0.37199(11) 0.0122(4) Uani 1 1 d . . . .
C13 C 0.67321(13) 0.31557(11) 0.29452(11) 0.0116(4) Uani 1 1 d . . . .
C14 C 0.51659(13) 0.30795(11) 0.39878(11) 0.0119(4) Uani 1 1 d . . . .
C15 C 0.50927(13) 0.21989(12) 0.37060(11) 0.0127(4) Uani 1 1 d . . . .
C16 C 0.44380(13) 0.16257(12) 0.41494(11) 0.0134(4) Uani 1 1 d . . . .
H16 H 0.409337 0.176710 0.465177 0.016 Uiso 1 1 calc R . . .
C17 C 0.42784(13) 0.08468(12) 0.38693(11) 0.0129(4) Uani 1 1 d . . . .
C18 C 0.47473(13) 0.06795(12) 0.30906(11) 0.0132(4) Uani 1 1 d . . . .
H18 H 0.462951 0.017425 0.287902 0.016 Uiso 1 1 calc R . . .
C19 C 0.53867(13) 0.12475(11) 0.26212(11) 0.0122(4) Uani 1 1 d . . . .
C20 C 0.56189(13) 0.19908(11) 0.29493(11) 0.0119(4) Uani 1 1 d . . . .
C21 C 0.57413(13) 0.11201(12) 0.17256(11) 0.0130(4) Uani 1 1 d . . . .
C22 C 0.90347(14) 0.11854(12) -0.01212(11) 0.0150(4) Uani 1 1 d . . . .
C23 C 1.00761(14) 0.11205(12) -0.01359(12) 0.0162(4) Uani 1 1 d . . . .
C24 C 1.07074(15) 0.08306(13) -0.08081(12) 0.0188(4) Uani 1 1 d . . . .
H24 H 1.139710 0.079818 -0.081410 0.023 Uiso 1 1 calc R . . .
C25 C 1.02995(15) 0.05909(13) -0.14684(12) 0.0196(4) Uani 1 1 d . . . .
C26 C 0.92636(15) 0.06394(13) -0.14614(12) 0.0201(4) Uani 1 1 d . . . .
H26 H 0.899196 0.047519 -0.190389 0.024 Uiso 1 1 calc R . . .
C27 C 0.86468(15) 0.09319(13) -0.07947(12) 0.0182(4) Uani 1 1 d . . . .
H27 H 0.795767 0.096151 -0.079238 0.022 Uiso 1 1 calc R . . .
C28 C 1.05098(14) 0.12994(13) 0.05727(12) 0.0181(4) Uani 1 1 d . . . .
C29 C 1.09413(15) 0.02714(14) -0.21615(13) 0.0237(5) Uani 1 1 d . . . .
C30 C 0.73621(14) 0.40806(12) 0.11682(11) 0.0149(4) Uani 1 1 d . . . .
C31 C 0.74800(15) 0.39800(13) 0.03343(12) 0.0201(4) Uani 1 1 d . . . .
H31 H 0.794461 0.358182 0.010969 0.024 Uiso 1 1 calc R . . .
C32 C 0.69199(16) 0.44604(14) -0.01646(13) 0.0241(5) Uani 1 1 d . . . .
H32 H 0.700777 0.437978 -0.071931 0.029 Uiso 1 1 calc R . . .
C33 C 0.62321(17) 0.50581(15) 0.01512(15) 0.0311(5) Uani 1 1 d . . . .
H33 H 0.586400 0.538988 -0.018680 0.037 Uiso 1 1 calc R . . .
C34 C 0.6099(2) 0.51557(18) 0.09766(16) 0.0430(7) Uani 1 1 d . . . .
H34 H 0.562747 0.555036 0.119832 0.052 Uiso 1 1 calc R . . .
C35 C 0.66591(18) 0.46731(15) 0.14826(14) 0.0304(5) Uani 1 1 d . . . .
H35 H 0.656024 0.474921 0.203845 0.036 Uiso 1 1 calc R . . .
C36 C 0.91088(14) 0.37810(12) 0.15399(11) 0.0139(4) Uani 1 1 d . . . .
C37 C 0.98229(14) 0.32595(13) 0.18675(12) 0.0172(4) Uani 1 1 d . . . .
H37 H 0.962767 0.275828 0.216048 0.021 Uiso 1 1 calc R . . .
C38 C 1.08173(15) 0.34786(14) 0.17619(13) 0.0222(4) Uani 1 1 d . . . .
H38 H 1.128632 0.312208 0.197816 0.027 Uiso 1 1 calc R . . .
C39 C 1.11153(16) 0.42285(15) 0.13344(13) 0.0272(5) Uani 1 1 d . . . .
H39 H 1.178400 0.437496 0.125954 0.033 Uiso 1 1 calc R . . .
C40 C 1.04119(16) 0.47574(15) 0.10199(14) 0.0284(5) Uani 1 1 d . . . .
H40 H 1.060754 0.526575 0.074114 0.034 Uiso 1 1 calc R . . .
C41 C 0.94133(15) 0.45347(13) 0.11172(12) 0.0209(4) Uani 1 1 d . . . .
H41 H 0.894727 0.489210 0.089831 0.025 Uiso 1 1 calc R . . .
C42 C 0.81256(14) 0.47409(12) 0.43814(12) 0.0152(4) Uani 1 1 d . . . .
C43 C 0.82154(14) 0.44929(13) 0.51979(12) 0.0182(4) Uani 1 1 d . . . .
C44 C 0.86559(15) 0.50128(14) 0.56736(12) 0.0210(4) Uani 1 1 d . . . .
H44 H 0.869538 0.484923 0.621589 0.025 Uiso 1 1 calc R . . .
C45 C 0.90335(15) 0.57744(13) 0.53304(13) 0.0221(4) Uani 1 1 d . . . .
C46 C 0.89902(15) 0.60130(13) 0.45147(13) 0.0220(4) Uani 1 1 d . . . .
H46 H 0.926486 0.651646 0.428163 0.026 Uiso 1 1 calc R . . .
C47 C 0.85390(15) 0.55011(12) 0.40530(13) 0.0189(4) Uani 1 1 d . . . .
H47 H 0.851015 0.566751 0.350953 0.023 Uiso 1 1 calc R . . .
C48 C 0.79246(16) 0.36673(14) 0.55493(12) 0.0223(4) Uani 1 1 d . . . .
C49 C 0.95008(16) 0.63168(14) 0.58103(14) 0.0275(5) Uani 1 1 d . . . .
C50 C 0.45030(13) 0.37067(12) 0.35296(11) 0.0145(4) Uani 1 1 d . . . .
C51 C 0.46132(15) 0.45739(13) 0.35406(13) 0.0216(4) Uani 1 1 d . . . .
H51 H 0.507832 0.477203 0.383315 0.026 Uiso 1 1 calc R . . .
C52 C 0.40436(17) 0.51435(14) 0.31245(14) 0.0274(5) Uani 1 1 d . . . .
H52 H 0.412439 0.571874 0.314380 0.033 Uiso 1 1 calc R . . .
C53 C 0.33582(17) 0.48636(15) 0.26823(14) 0.0308(5) Uani 1 1 d . . . .
H53 H 0.297846 0.524607 0.239858 0.037 Uiso 1 1 calc R . . .
C54 C 0.32408(19) 0.40108(16) 0.26646(17) 0.0384(6) Uani 1 1 d . . . .
H54 H 0.277778 0.381728 0.236739 0.046 Uiso 1 1 calc R . . .
C55 C 0.38057(17) 0.34369(14) 0.30853(14) 0.0272(5) Uani 1 1 d . . . .
H55 H 0.371460 0.286282 0.306849 0.033 Uiso 1 1 calc R . . .
C56 C 0.48816(14) 0.30781(12) 0.49191(11) 0.0136(4) Uani 1 1 d . . . .
C57 C 0.54297(15) 0.25503(13) 0.54057(12) 0.0187(4) Uani 1 1 d . . . .
H57 H 0.595594 0.221752 0.515936 0.022 Uiso 1 1 calc R . . .
C58 C 0.52066(16) 0.25117(14) 0.62473(13) 0.0226(4) Uani 1 1 d . . . .
H58 H 0.557490 0.215051 0.656124 0.027 Uiso 1 1 calc R . . .
C59 C 0.44323(17) 0.30132(14) 0.66210(13) 0.0256(5) Uani 1 1 d . . . .
H59 H 0.427980 0.299269 0.718636 0.031 Uiso 1 1 calc R . . .
C60 C 0.38932(16) 0.35399(14) 0.61496(13) 0.0258(5) Uani 1 1 d . . . .
H60 H 0.337850 0.388133 0.639965 0.031 Uiso 1 1 calc R . . .
C61 C 0.41047(15) 0.35713(13) 0.53022(12) 0.0198(4) Uani 1 1 d . . . .
H61 H 0.372342 0.392448 0.499194 0.024 Uiso 1 1 calc R . . .
C62 C 0.36552(13) 0.02259(12) 0.44017(11) 0.0134(4) Uani 1 1 d . . . .
C63 C 0.30096(14) -0.03315(12) 0.41305(11) 0.0152(4) Uani 1 1 d . . . .
C64 C 0.24483(14) -0.09027(12) 0.46768(12) 0.0167(4) Uani 1 1 d . . . .
H64 H 0.202240 -0.126276 0.448974 0.020 Uiso 1 1 calc R . . .
C65 C 0.25284(14) -0.09310(12) 0.54990(12) 0.0163(4) Uani 1 1 d . . . .
C66 C 0.31670(14) -0.03952(12) 0.57786(12) 0.0161(4) Uani 1 1 d . . . .
H66 H 0.322544 -0.041811 0.632931 0.019 Uiso 1 1 calc R . . .
C67 C 0.37160(14) 0.01731(12) 0.52341(11) 0.0149(4) Uani 1 1 d . . . .
H67 H 0.413821 0.053061 0.542874 0.018 Uiso 1 1 calc R . . .
C68 C 0.28609(15) -0.03367(13) 0.32905(12) 0.0202(4) Uani 1 1 d . . . .
C69 C 0.19535(15) -0.15080(13) 0.60785(13) 0.0193(4) Uani 1 1 d . . . .
C70 C 0.50055(14) 0.16605(12) 0.12575(11) 0.0149(4) Uani 1 1 d . . . .
C71 C 0.39785(15) 0.15376(14) 0.14465(13) 0.0225(4) Uani 1 1 d . . . .
H71 H 0.374357 0.111055 0.183159 0.027 Uiso 1 1 calc R . . .
C72 C 0.33024(16) 0.20424(16) 0.10691(14) 0.0282(5) Uani 1 1 d . . . .
H72 H 0.262031 0.194470 0.119430 0.034 Uiso 1 1 calc R . . .
C73 C 0.36374(17) 0.26908(15) 0.05070(14) 0.0275(5) Uani 1 1 d . . . .
H73 H 0.318242 0.303843 0.026379 0.033 Uiso 1 1 calc R . . .
C74 C 0.46492(16) 0.28173(13) 0.03108(13) 0.0235(5) Uani 1 1 d . . . .
H74 H 0.487794 0.324753 -0.007286 0.028 Uiso 1 1 calc R . . .
C75 C 0.53327(15) 0.23086(12) 0.06802(12) 0.0171(4) Uani 1 1 d . . . .
H75 H 0.601474 0.240113 0.054132 0.020 Uiso 1 1 calc R . . .
C76 C 0.57767(14) 0.01790(12) 0.15692(11) 0.0155(4) Uani 1 1 d . . . .
C77 C 0.63895(15) -0.03601(13) 0.19888(12) 0.0188(4) Uani 1 1 d . . . .
H77 H 0.674649 -0.014095 0.235652 0.023 Uiso 1 1 calc R . . .
C78 C 0.64793(17) -0.12125(13) 0.18715(13) 0.0257(5) Uani 1 1 d . . . .
H78 H 0.688815 -0.156114 0.216148 0.031 Uiso 1 1 calc R . . .
C79 C 0.5960(2) -0.15438(14) 0.13231(14) 0.0374(6) Uani 1 1 d . . . .
H79 H 0.602020 -0.211579 0.123759 0.045 Uiso 1 1 calc R . . .
C80 C 0.5353(2) -0.10192(15) 0.09030(15) 0.0402(7) Uani 1 1 d . . . .
H80 H 0.500261 -0.124039 0.053192 0.048 Uiso 1 1 calc R . . .
C81 C 0.52560(18) -0.01606(14) 0.10271(13) 0.0255(5) Uani 1 1 d . . . .
H81 H 0.483791 0.018448 0.074267 0.031 Uiso 1 1 calc R . . .
Cl8A Cl 0.89802(9) 0.68048(5) 0.04520(5) 0.0455(2) Uani 0.84 1 d . P A 1
Cl7A Cl 0.78507(10) 0.66049(10) 0.20400(7) 0.0811(5) Uani 0.75 1 d . P A 1
Cl8B Cl 0.8407(10) 0.6874(7) 0.0749(8) 0.062(3) Uiso 0.08 1 d . P B 3
Cl8C Cl 0.9477(10) 0.6840(8) 0.0737(8) 0.065(3) Uiso 0.08 1 d . P C 2
C04 C 0.9046(4) 0.6824(3) 0.1486(2) 0.0633(12) Uani 0.75 1 d . P A 1
H04A H 0.924917 0.737350 0.160409 0.076 Uiso 0.75 1 calc R P A 1
H04B H 0.953549 0.640497 0.164104 0.076 Uiso 0.75 1 calc R P A 1
Cl5 Cl 0.77938(5) 0.80464(5) 0.39798(6) 0.0565(2) Uani 1 1 d . . . .
Cl6A Cl 0.99677(10) 0.82182(8) 0.37213(9) 0.0642(4) Uani 0.8 1 d . P D 1
Cl6B Cl 0.9883(5) 0.8186(4) 0.4111(4) 0.0642(4) Uani 0.2 1 d . P D 2
C03 C 0.8783(2) 0.86097(18) 0.42269(18) 0.0437(7) Uani 1 1 d . . . .
H03A H 0.877556 0.855642 0.481202 0.052 Uiso 1 1 calc R . D 1
H03B H 0.869420 0.920219 0.406403 0.052 Uiso 1 1 calc R . D 1
Cl3 Cl 0.14760(8) 0.67448(8) 0.20756(8) 0.0971(4) Uani 1 1 d . . . .
Cl4A Cl 0.33490(16) 0.74478(12) 0.14540(12) 0.0811(5) Uani 0.7 1 d D P E 1
C02 C 0.2364(3) 0.7466(2) 0.22163(19) 0.0656(10) Uani 1 1 d D . . .
H02A H 0.205911 0.802844 0.222843 0.079 Uiso 0.68(8) 1 calc R P E 1
H02B H 0.259564 0.732759 0.273459 0.079 Uiso 0.68(8) 1 calc R P E 1
H02C H 0.240167 0.747393 0.279305 0.079 Uiso 0.32(8) 1 calc R P E 2
H02D H 0.215739 0.802634 0.202412 0.079 Uiso 0.32(8) 1 calc R P E 2
Cl1 Cl 0.19791(4) 0.17233(4) 0.34128(4) 0.03831(16) Uani 1 1 d . . . .
Cl2 Cl 0.04294(4) 0.05047(4) 0.39850(4) 0.04216(17) Uani 1 1 d . . . .
C01 C 0.08189(17) 0.13415(15) 0.32629(14) 0.0275(5) Uani 1 1 d . . . .
H01A H 0.087903 0.114704 0.271790 0.033 Uiso 1 1 calc R . . .
H01B H 0.031681 0.179563 0.330910 0.033 Uiso 1 1 calc R . . .
Cl4B Cl 0.3611(4) 0.7191(3) 0.1662(3) 0.0811(5) Uani 0.3 1 d D P E 2
Cl7B Cl 0.8561(3) 0.71530(19) 0.22303(17) 0.0529(8) Uani 0.25 1 d . P F 2

loop_
_atom_site_aniso_label
_atom_site_aniso_U_11
_atom_site_aniso_U_22
_atom_site_aniso_U_33
_atom_site_aniso_U_23
_atom_site_aniso_U_13
_atom_site_aniso_U_12
N1 0.0105(7) 0.0128(8) 0.0105(7) -0.0017(6) 0.0014(6) -0.0028(6)
N2 0.0208(9) 0.0297(10) 0.0261(10) -0.0036(8) -0.0059(8) 0.0005(8)
N3 0.0405(12) 0.0331(12) 0.0272(10) 0.0060(9) -0.0115(9) -0.0093(9)
N4 0.0342(11) 0.0430(12) 0.0234(10) -0.0014(9) -0.0068(9) -0.0174(9)
N5 0.0239(10) 0.0503(13) 0.0253(10) -0.0138(9) 0.0028(8) 0.0056(9)
N6 0.0410(12) 0.0404(13) 0.0512(14) -0.0238(11) -0.0167(11) -0.0023(10)
N7 0.0222(9) 0.0239(10) 0.0341(11) 0.0092(8) -0.0015(8) -0.0022(8)
C1 0.0105(8) 0.0131(9) 0.0092(8) -0.0002(7) 0.0002(7) -0.0002(7)
C2 0.0120(8) 0.0134(9) 0.0106(8) 0.0006(7) -0.0018(7) -0.0016(7)
C3 0.0139(9) 0.0125(9) 0.0137(9) -0.0024(7) -0.0010(7) -0.0016(7)
C4 0.0121(9) 0.0156(9) 0.0126(9) -0.0004(7) -0.0005(7) 0.0006(7)
C5 0.0111(8) 0.0162(9) 0.0137(9) 0.0017(7) -0.0014(7) -0.0020(7)
C6 0.0126(9) 0.0126(9) 0.0110(8) 0.0009(7) -0.0031(7) -0.0016(7)
C7 0.0119(8) 0.0125(9) 0.0115(8) -0.0004(7) -0.0011(7) -0.0027(7)
C8 0.0122(8) 0.0108(9) 0.0128(9) 0.0002(7) -0.0010(7) -0.0006(7)
C9 0.0128(9) 0.0118(9) 0.0158(9) 0.0011(7) -0.0009(7) -0.0032(7)
C10 0.0153(9) 0.0119(9) 0.0158(9) -0.0020(7) -0.0044(7) -0.0015(7)
C11 0.0142(9) 0.0136(9) 0.0127(9) -0.0019(7) 0.0000(7) 0.0005(7)
C12 0.0113(8) 0.0107(9) 0.0144(9) -0.0004(7) -0.0014(7) -0.0002(7)
C13 0.0120(8) 0.0104(9) 0.0130(9) -0.0009(7) -0.0042(7) 0.0007(7)
C14 0.0103(8) 0.0124(9) 0.0125(8) -0.0037(7) 0.0011(7) -0.0015(7)
C15 0.0105(8) 0.0135(9) 0.0143(9) -0.0029(7) -0.0022(7) 0.0007(7)
C16 0.0110(8) 0.0165(9) 0.0123(9) -0.0035(7) 0.0007(7) -0.0013(7)
C17 0.0086(8) 0.0153(9) 0.0146(9) 0.0002(7) -0.0009(7) -0.0019(7)
C18 0.0124(9) 0.0141(9) 0.0134(9) -0.0029(7) -0.0021(7) -0.0015(7)
C19 0.0105(8) 0.0137(9) 0.0123(9) -0.0021(7) -0.0008(7) -0.0004(7)
C20 0.0092(8) 0.0122(9) 0.0140(9) 0.0010(7) -0.0016(7) -0.0010(7)
C21 0.0125(9) 0.0139(9) 0.0127(9) -0.0027(7) -0.0006(7) -0.0037(7)
C22 0.0148(9) 0.0127(9) 0.0163(9) -0.0011(7) 0.0014(7) -0.0008(7)
C23 0.0159(9) 0.0143(9) 0.0178(9) -0.0013(7) -0.0008(8) -0.0001(7)
C24 0.0139(9) 0.0214(10) 0.0198(10) -0.0019(8) 0.0016(8) 0.0012(8)
C25 0.0177(10) 0.0226(11) 0.0163(10) -0.0033(8) 0.0042(8) 0.0027(8)
C26 0.0211(10) 0.0233(11) 0.0160(9) -0.0052(8) -0.0017(8) 0.0012(8)
C27 0.0141(9) 0.0201(10) 0.0199(10) -0.0026(8) -0.0005(8) -0.0010(8)
C28 0.0117(9) 0.0201(10) 0.0208(10) -0.0014(8) 0.0020(8) 0.0017(7)
C29 0.0183(10) 0.0299(12) 0.0230(11) -0.0046(9) -0.0026(9) 0.0000(9)
C30 0.0144(9) 0.0136(9) 0.0169(9) 0.0022(7) -0.0033(7) -0.0051(7)
C31 0.0220(10) 0.0178(10) 0.0201(10) 0.0005(8) -0.0025(8) -0.0017(8)
C32 0.0293(11) 0.0234(11) 0.0212(10) 0.0047(8) -0.0097(9) -0.0072(9)
C33 0.0289(12) 0.0310(13) 0.0338(13) 0.0109(10) -0.0133(10) 0.0028(10)
C34 0.0437(15) 0.0431(16) 0.0386(15) 0.0023(12) -0.0046(12) 0.0261(12)
C35 0.0366(13) 0.0308(13) 0.0221(11) -0.0003(9) -0.0036(10) 0.0125(10)
C36 0.0144(9) 0.0155(9) 0.0118(9) -0.0022(7) 0.0001(7) -0.0044(7)
C37 0.0168(9) 0.0179(10) 0.0163(9) 0.0015(8) -0.0014(8) -0.0034(8)
C38 0.0149(10) 0.0297(12) 0.0221(10) 0.0017(9) -0.0045(8) -0.0020(8)
C39 0.0151(10) 0.0397(13) 0.0267(11) 0.0052(10) -0.0030(9) -0.0129(9)
C40 0.0247(11) 0.0295(12) 0.0300(12) 0.0118(10) -0.0040(9) -0.0149(9)
C41 0.0192(10) 0.0214(11) 0.0222(10) 0.0048(8) -0.0047(8) -0.0065(8)
C42 0.0112(9) 0.0171(10) 0.0178(9) -0.0052(8) -0.0016(7) -0.0006(7)
C43 0.0163(9) 0.0198(10) 0.0188(10) -0.0054(8) -0.0014(8) -0.0006(8)
C44 0.0181(10) 0.0284(11) 0.0179(10) -0.0083(8) -0.0050(8) 0.0012(8)
C45 0.0166(10) 0.0226(11) 0.0295(11) -0.0135(9) -0.0061(9) 0.0019(8)
C46 0.0200(10) 0.0144(10) 0.0331(12) -0.0047(9) -0.0066(9) -0.0024(8)
C47 0.0194(10) 0.0169(10) 0.0214(10) -0.0011(8) -0.0059(8) -0.0025(8)
C48 0.0236(11) 0.0287(12) 0.0159(10) -0.0027(9) -0.0059(8) -0.0029(9)
C49 0.0232(11) 0.0280(12) 0.0343(12) -0.0143(10) -0.0081(10) 0.0010(9)
C50 0.0120(9) 0.0166(10) 0.0137(9) -0.0018(7) 0.0014(7) 0.0011(7)
C51 0.0184(10) 0.0179(10) 0.0297(11) -0.0026(8) -0.0066(9) -0.0014(8)
C52 0.0272(11) 0.0171(11) 0.0361(13) 0.0021(9) -0.0022(10) 0.0027(9)
C53 0.0300(12) 0.0304(13) 0.0324(12) 0.0030(10) -0.0112(10) 0.0089(10)
C54 0.0378(14) 0.0322(14) 0.0525(16) -0.0051(12) -0.0306(13) 0.0029(11)
C55 0.0280(12) 0.0207(11) 0.0362(13) -0.0030(9) -0.0148(10) -0.0019(9)
C56 0.0135(9) 0.0142(9) 0.0133(9) -0.0033(7) -0.0001(7) -0.0050(7)
C57 0.0180(10) 0.0195(10) 0.0181(10) -0.0031(8) -0.0005(8) -0.0001(8)
C58 0.0252(11) 0.0237(11) 0.0189(10) 0.0007(8) -0.0037(9) -0.0026(9)
C59 0.0295(12) 0.0318(12) 0.0140(10) -0.0047(9) 0.0044(9) -0.0079(9)
C60 0.0249(11) 0.0297(12) 0.0210(11) -0.0077(9) 0.0042(9) 0.0032(9)
C61 0.0195(10) 0.0217(11) 0.0178(10) -0.0033(8) -0.0006(8) 0.0002(8)
C62 0.0106(8) 0.0126(9) 0.0159(9) -0.0024(7) 0.0014(7) 0.0007(7)
C63 0.0133(9) 0.0156(10) 0.0165(9) -0.0020(7) -0.0011(7) -0.0007(7)
C64 0.0136(9) 0.0138(9) 0.0224(10) -0.0009(8) -0.0013(8) -0.0026(7)
C65 0.0128(9) 0.0134(9) 0.0205(10) 0.0028(8) 0.0024(8) 0.0000(7)
C66 0.0150(9) 0.0183(10) 0.0140(9) -0.0001(7) 0.0003(7) 0.0017(7)
C67 0.0121(9) 0.0159(9) 0.0166(9) -0.0038(7) -0.0003(7) -0.0010(7)
C68 0.0180(10) 0.0207(11) 0.0220(11) -0.0002(8) -0.0012(8) -0.0091(8)
C69 0.0173(10) 0.0156(10) 0.0237(10) 0.0032(8) -0.0015(8) 0.0000(8)
C70 0.0149(9) 0.0174(10) 0.0131(9) -0.0062(7) -0.0022(7) -0.0016(7)
C71 0.0177(10) 0.0304(12) 0.0194(10) -0.0008(9) -0.0024(8) -0.0051(9)
C72 0.0129(10) 0.0429(14) 0.0295(12) -0.0049(10) -0.0043(9) -0.0011(9)
C73 0.0250(11) 0.0294(12) 0.0302(12) -0.0052(10) -0.0120(10) 0.0083(9)
C74 0.0288(11) 0.0190(11) 0.0236(11) -0.0002(8) -0.0074(9) 0.0003(9)
C75 0.0157(9) 0.0172(10) 0.0187(10) -0.0040(8) -0.0023(8) -0.0016(7)
C76 0.0178(9) 0.0156(10) 0.0117(9) -0.0032(7) 0.0047(7) -0.0060(7)
C77 0.0196(10) 0.0181(10) 0.0181(10) -0.0041(8) 0.0001(8) -0.0021(8)
C78 0.0360(12) 0.0179(11) 0.0212(11) 0.0000(8) 0.0004(9) 0.0020(9)
C79 0.0725(19) 0.0137(11) 0.0273(12) -0.0031(9) -0.0102(12) -0.0056(11)
C80 0.078(2) 0.0215(12) 0.0280(12) -0.0039(10) -0.0246(13) -0.0127(12)
C81 0.0406(13) 0.0190(11) 0.0190(10) 0.0000(8) -0.0100(9) -0.0063(9)
Cl8A 0.0678(6) 0.0365(4) 0.0288(4) 0.0041(3) 0.0015(4) -0.0053(4)
Cl7A 0.0728(8) 0.0962(10) 0.0547(7) 0.0254(7) 0.0279(6) 0.0336(8)
C04 0.087(3) 0.069(3) 0.037(2) -0.004(2) -0.019(2) -0.011(3)
Cl5 0.0357(4) 0.0350(4) 0.0977(6) -0.0128(4) -0.0023(4) -0.0021(3)
Cl6A 0.0330(5) 0.0335(4) 0.1160(13) 0.0106(8) 0.0138(8) -0.0023(3)
Cl6B 0.0330(5) 0.0335(4) 0.1160(13) 0.0106(8) 0.0138(8) -0.0023(3)
C03 0.0408(15) 0.0387(15) 0.0512(17) 0.0019(13) -0.0069(13) -0.0056(12)
Cl3 0.0562(6) 0.1138(9) 0.1277(10) -0.0347(8) -0.0276(6) 0.0189(6)
Cl4A 0.0944(14) 0.0633(13) 0.0773(13) 0.0037(8) 0.0090(9) -0.0016(9)
C02 0.116(3) 0.0427(18) 0.0369(17) 0.0019(14) -0.0125(18) 0.0031(19)
Cl1 0.0201(3) 0.0347(3) 0.0585(4) 0.0094(3) -0.0055(3) -0.0054(2)
Cl2 0.0278(3) 0.0344(3) 0.0637(4) 0.0196(3) -0.0139(3) -0.0092(2)
C01 0.0253(11) 0.0304(12) 0.0274(12) 0.0022(9) -0.0070(9) -0.0046(9)
Cl4B 0.0944(14) 0.0633(13) 0.0773(13) 0.0037(8) 0.0090(9) -0.0016(9)
Cl7B 0.071(2) 0.0400(16) 0.0393(15) 0.0084(12) 0.0097(14) 0.0178(15)

loop_
_atom_type_symbol
_atom_type_description
_atom_type_scat_dispersion_real
_atom_type_scat_dispersion_imag
_atom_type_scat_source
C C 0.0033 0.0016 'International Tables Vol C Tables 4.2.6.8 and 6.1.1.4'
H H 0.0000 0.0000 'International Tables Vol C Tables 4.2.6.8 and 6.1.1.4'
Cl Cl 0.1484 0.1585 'International Tables Vol C Tables 4.2.6.8 and 6.1.1.4'
N N 0.0061 0.0033 'International Tables Vol C Tables 4.2.6.8 and 6.1.1.4'

loop_
_exptl_crystal_face_index_h
_exptl_crystal_face_index_k
_exptl_crystal_face_index_l
_exptl_crystal_face_perp_dist
-1.00 0.00 -1.00 0.0100
2.00 0.00 1.00 0.0550
-1.00 2.00 1.00 0.1220
0.00 2.00 1.00 0.1110
1.00 -2.00 -1.00 0.1380
0.00 1.00 -1.00 0.0740
0.00 -2.00 1.00 0.0290
1.00 1.00 1.00 0.0930
-2.00 0.00 -1.00 0.0320
0.00 0.00 1.00 0.1260
0.00 0.00 -1.00 0.1190

loop_
_geom_angle_atom_site_label_1
_geom_angle_atom_site_label_2
_geom_angle_atom_site_label_3
_geom_angle
C1 N1 C20 117.89(15)
C13 N1 C1 117.73(14)
C13 N1 C20 117.57(14)
C2 C1 N1 120.58(15)
C6 C1 N1 120.51(16)
C6 C1 C2 118.85(16)
C1 C2 C21 119.66(16)
C3 C2 C1 119.66(16)
C3 C2 C21 120.13(16)
C4 C3 C2 121.74(17)
C3 C4 C5 118.06(17)
C3 C4 C22 121.02(17)
C5 C4 C22 120.66(16)
C6 C5 C4 121.68(17)
C1 C6 C7 119.20(16)
C5 C6 C1 119.60(17)
C5 C6 C7 120.43(16)
C6 C7 C30 105.87(14)
C6 C7 C36 111.71(15)
C8 C7 C6 107.39(14)
C8 C7 C30 110.19(15)
C8 C7 C36 110.09(15)
C36 C7 C30 111.44(14)
C9 C8 C7 121.01(16)
C9 C8 C13 119.15(17)
C13 C8 C7 119.78(16)
C8 C9 C10 121.86(17)
C9 C10 C11 117.92(17)
C9 C10 C42 120.22(17)
C11 C10 C42 121.77(17)
C12 C11 C10 121.64(17)
C11 C12 C13 119.17(16)
C11 C12 C14 121.27(16)
C13 C12 C14 119.12(16)
C8 C13 N1 120.22(16)
C12 C13 N1 120.54(16)
C12 C13 C8 119.24(16)
C12 C14 C50 106.34(14)
C12 C14 C56 110.89(15)
C15 C14 C12 107.03(14)
C15 C14 C50 109.44(15)
C15 C14 C56 110.44(15)
C56 C14 C50 112.48(14)
C16 C15 C14 120.87(16)
C16 C15 C20 119.27(17)
C20 C15 C14 119.56(16)
C15 C16 C17 122.38(17)
C16 C17 C62 120.07(16)
C18 C17 C16 117.40(17)
C18 C17 C62 122.50(17)
C19 C18 C17 121.66(17)
C18 C19 C20 119.88(16)
C18 C19 C21 120.25(16)
C20 C19 C21 119.50(16)
C15 C20 N1 120.82(16)
C15 C20 C19 118.80(16)
C19 C20 N1 120.38(16)
C2 C21 C19 108.16(14)
C2 C21 C70 108.80(15)
C2 C21 C76 109.75(15)
C19 C21 C70 105.38(14)
C19 C21 C76 110.58(15)
C76 C21 C70 113.95(15)
C23 C22 C4 122.05(17)
C27 C22 C4 119.92(17)
C27 C22 C23 118.02(17)
C22 C23 C28 120.36(17)
C24 C23 C22 121.05(18)
C24 C23 C28 118.46(17)
C25 C24 C23 119.47(18)
C24 C25 C26 120.39(18)
C24 C25 C29 120.15(18)
C26 C25 C29 119.44(18)
C27 C26 C25 119.61(18)
C26 C27 C22 121.44(18)
N2 C28 C23 177.3(2)
N5 C29 C25 179.7(3)
C31 C30 C7 119.46(17)
C35 C30 C7 122.64(17)
C35 C30 C31 117.89(18)
C32 C31 C30 121.2(2)
C33 C32 C31 120.6(2)
C32 C33 C34 118.8(2)
C33 C34 C35 120.9(2)
C30 C35 C34 120.6(2)
C37 C36 C7 118.80(16)
C41 C36 C7 122.48(17)
C41 C36 C37 118.61(17)
C38 C37 C36 120.89(18)
C37 C38 C39 120.08(19)
C40 C39 C38 119.57(19)
C39 C40 C41 120.49(19)
C36 C41 C40 120.35(19)
C43 C42 C10 121.62(17)
C47 C42 C10 120.65(17)
C47 C42 C43 117.73(17)
C42 C43 C48 120.99(18)
C44 C43 C42 121.07(19)
C44 C43 C48 117.78(18)
C45 C44 C43 119.35(19)
C44 C45 C46 120.34(18)
C44 C45 C49 120.2(2)
C46 C45 C49 119.5(2)
C47 C46 C45 119.9(2)
C46 C47 C42 121.55(19)
N3 C48 C43 176.6(2)
N6 C49 C45 178.8(3)
C51 C50 C14 120.24(17)
C55 C50 C14 122.09(17)
C55 C50 C51 117.66(18)
C52 C51 C50 121.21(19)
C53 C52 C51 120.3(2)
C52 C53 C54 119.2(2)
C53 C54 C55 120.7(2)
C50 C55 C54 120.9(2)
C57 C56 C14 118.40(16)
C61 C56 C14 123.47(17)
C61 C56 C57 118.14(17)
C58 C57 C56 121.36(19)
C57 C58 C59 119.8(2)
C60 C59 C58 119.41(19)
C59 C60 C61 121.0(2)
C56 C61 C60 120.28(19)
C63 C62 C17 124.85(17)
C67 C62 C17 117.96(16)
C67 C62 C63 117.18(17)
C62 C63 C68 123.12(17)
C64 C63 C62 121.11(17)
C64 C63 C68 115.74(17)
C65 C64 C63 119.76(18)
C64 C65 C66 120.15(17)
C64 C65 C69 121.09(18)
C66 C65 C69 118.75(18)
C67 C66 C65 119.74(18)
C66 C67 C62 122.04(18)
N4 C68 C63 175.0(2)
N7 C69 C65 176.6(2)
C71 C70 C21 119.83(17)
C71 C70 C75 118.08(18)
C75 C70 C21 121.97(16)
C72 C71 C70 121.0(2)
C73 C72 C71 120.3(2)
C74 C73 C72 119.4(2)
C73 C74 C75 120.6(2)
C74 C75 C70 120.60(18)
C77 C76 C21 117.92(17)
C81 C76 C21 123.95(18)
C81 C76 C77 118.12(18)
C78 C77 C76 121.59(19)
C79 C78 C77 119.8(2)
C80 C79 C78 119.3(2)
C79 C80 C81 120.8(2)
C76 C81 C80 120.3(2)
Cl8A C04 Cl7A 108.4(3)
Cl5 C03 Cl6A 110.67(17)
Cl6B C03 Cl5 118.7(3)
Cl3 C02 Cl4B 111.2(3)
Cl4A C02 Cl3 110.5(2)
Cl1 C01 Cl2 111.32(12)

loop_
_geom_bond_atom_site_label_1
_geom_bond_atom_site_label_2
_geom_bond_distance
N1 C1 1.423(2)
N1 C13 1.422(2)
N1 C20 1.424(2)
N2 C28 1.140(3)
N3 C48 1.144(3)
N4 C68 1.144(3)
N5 C29 1.141(3)
N6 C49 1.137(3)
N7 C69 1.142(3)
C1 C2 1.406(3)
C1 C6 1.402(2)
C2 C3 1.386(3)
C2 C21 1.516(2)
C3 C4 1.384(3)
C4 C5 1.391(3)
C4 C22 1.482(3)
C5 C6 1.386(3)
C6 C7 1.521(3)
C7 C8 1.517(2)
C7 C30 1.550(3)
C7 C36 1.535(2)
C8 C9 1.384(3)
C8 C13 1.403(2)
C9 C10 1.388(3)
C10 C11 1.390(3)
C10 C42 1.477(3)
C11 C12 1.387(3)
C12 C13 1.402(3)
C12 C14 1.522(2)
C14 C15 1.522(3)
C14 C50 1.552(3)
C14 C56 1.538(2)
C15 C16 1.388(3)
C15 C20 1.402(3)
C16 C17 1.392(3)
C17 C18 1.391(3)
C17 C62 1.477(3)
C18 C19 1.388(3)
C19 C20 1.405(3)
C19 C21 1.519(2)
C21 C70 1.552(3)
C21 C76 1.537(3)
C22 C23 1.404(3)
C22 C27 1.400(3)
C23 C24 1.393(3)
C23 C28 1.446(3)
C24 C25 1.387(3)
C25 C26 1.397(3)
C25 C29 1.443(3)
C26 C27 1.378(3)
C30 C31 1.392(3)
C30 C35 1.382(3)
C31 C32 1.379(3)
C32 C33 1.376(3)
C33 C34 1.377(4)
C34 C35 1.389(3)
C36 C37 1.396(3)
C36 C41 1.390(3)
C37 C38 1.384(3)
C38 C39 1.386(3)
C39 C40 1.382(3)
C40 C41 1.391(3)
C42 C43 1.409(3)
C42 C47 1.393(3)
C43 C44 1.395(3)
C43 C48 1.443(3)
C44 C45 1.384(3)
C45 C46 1.392(3)
C45 C49 1.443(3)
C46 C47 1.379(3)
C50 C51 1.396(3)
C50 C55 1.384(3)
C51 C52 1.382(3)
C52 C53 1.375(3)
C53 C54 1.376(3)
C54 C55 1.387(3)
C56 C57 1.395(3)
C56 C61 1.387(3)
C57 C58 1.384(3)
C58 C59 1.386(3)
C59 C60 1.371(3)
C60 C61 1.392(3)
C62 C63 1.413(3)
C62 C67 1.397(3)
C63 C64 1.397(3)
C63 C68 1.443(3)
C64 C65 1.386(3)
C65 C66 1.389(3)
C65 C69 1.441(3)
C66 C67 1.385(3)
C70 C71 1.393(3)
C70 C75 1.395(3)
C71 C72 1.386(3)
C72 C73 1.383(3)
C73 C74 1.376(3)
C74 C75 1.389(3)
C76 C77 1.394(3)
C76 C81 1.378(3)
C77 C78 1.382(3)
C78 C79 1.379(3)
C79 C80 1.377(4)
C80 C81 1.395(3)
Cl8A C04 1.740(4)
Cl7A C04 1.766(5)
Cl5 C03 1.755(3)
Cl6A C03 1.800(3)
Cl6B C03 1.598(7)
Cl3 C02 1.747(4)
Cl4A C02 1.692(4)
C02 Cl4B 1.843(7)
Cl1 C01 1.764(2)
Cl2 C01 1.768(2)
